data_7022735
loop_
_publ_author_name
'Cai, Yuan-Bo'
'Liang, Lei'
'Zhang, Jing'
'Sun, Hao-Ling'
'Zhang, Jun-Long'

_publ_section_title
;
 \m-Hydroxyl trinuclear copper(II) clusters: reactivity and unusual
 formation in the three-component synthesis of 1,2,3-triazoles in aqueous
 media.
;
_journal_issue 15
_journal_name_full 'Dalton transactions (Cambridge, England : 2003)'
_journal_page_first 5390
_journal_page_last 5400
_journal_paper_doi 10.1039/c3dt32906b
_journal_volume 42
_journal_year 2013
_chemical_formula_sum 'C20 H29 Cu N2 Na2 O14.5 S2'
_chemical_formula_weight 703.09
_chemical_name_systematic
;
?
;
_space_group_IT_number 2
_symmetry_cell_setting triclinic
_symmetry_space_group_name_Hall '-P 1'
_symmetry_space_group_name_H-M 'P -1'
_atom_sites_solution_hydrogens geom
_atom_sites_solution_primary direct
_atom_sites_solution_secondary difmap
_audit_creation_method SHELXL-97
_cell_angle_alpha 103.382(4)
_cell_angle_beta 94.177(4)
_cell_angle_gamma 103.844(4)
_cell_formula_units_Z 2
_cell_length_a 7.8998(4)
_cell_length_b 11.5756(7)
_cell_length_c 16.6900(9)
_cell_measurement_reflns_used 3972
_cell_measurement_temperature 296(2)
_cell_measurement_theta_max 27.30
_cell_measurement_theta_min 2.52
_cell_volume 1428.30(14)
_computing_cell_refinement 'Bruker SMART'
_computing_data_collection 'Bruker SMART'
_computing_data_reduction 'Bruker SAINT'
_computing_molecular_graphics 'Bruker SHELXTL'
_computing_publication_material 'Bruker SHELXTL'
_computing_structure_refinement 'Bruker SHELXTL'
_computing_structure_solution 'Bruker SHELXTL'
_diffrn_ambient_temperature 296(2)
_diffrn_measured_fraction_theta_full 0.977
_diffrn_measured_fraction_theta_max 0.977
_diffrn_measurement_device_type 'CCD area detector'
_diffrn_measurement_method 'phi and omega scans'
_diffrn_radiation_monochromator graphite
_diffrn_radiation_source 'fine-focus sealed tube'
_diffrn_radiation_type MoK\a
_diffrn_radiation_wavelength 0.71073
_diffrn_reflns_av_R_equivalents 0.0460
_diffrn_reflns_av_sigmaI/netI 0.0680
_diffrn_reflns_limit_h_max 10
_diffrn_reflns_limit_h_min -10
_diffrn_reflns_limit_k_max 15
_diffrn_reflns_limit_k_min -14
_diffrn_reflns_limit_l_max 21
_diffrn_reflns_limit_l_min -21
_diffrn_reflns_number 12691
_diffrn_reflns_theta_full 27.75
_diffrn_reflns_theta_max 27.75
_diffrn_reflns_theta_min 2.52
_exptl_absorpt_coefficient_mu 1.013
_exptl_absorpt_correction_T_max 0.8067
_exptl_absorpt_correction_T_min 0.4012
_exptl_absorpt_correction_type multi-scan
_exptl_absorpt_process_details SADABS
_exptl_crystal_colour Green
_exptl_crystal_density_diffrn 1.635
_exptl_crystal_density_meas 0
_exptl_crystal_density_method 'not measured'
_exptl_crystal_description Block
_exptl_crystal_F_000 724
_exptl_crystal_size_max 0.10
_exptl_crystal_size_mid 0.06
_exptl_crystal_size_min 0.04
_refine_diff_density_max 1.500
_refine_diff_density_min -0.758
_refine_diff_density_rms 0.140
_refine_ls_extinction_method none
_refine_ls_goodness_of_fit_ref 1.121
_refine_ls_hydrogen_treatment mixed
_refine_ls_matrix_type full
_refine_ls_number_parameters 436
_refine_ls_number_reflns 6590
_refine_ls_number_restraints 0
_refine_ls_restrained_S_all 1.121
_refine_ls_R_factor_all 0.0960
_refine_ls_R_factor_gt 0.0762
_refine_ls_shift/su_max 0.000
_refine_ls_shift/su_mean 0.000
_refine_ls_structure_factor_coef Fsqd
_refine_ls_weighting_details 'calc w=1/[\s^2^(Fo^2^)+(0.0976P)^2^+5.2853P] where P=(Fo^2^+2Fc^2^)/3'
_refine_ls_weighting_scheme calc
_refine_ls_wR_factor_gt 0.2168
_refine_ls_wR_factor_ref 0.2273
_reflns_number_gt 5019
_reflns_number_total 6590
_reflns_threshold_expression >2sigma(I)
_cod_data_source_file c3dt32906b.txt
_cod_data_source_block 2
_cod_depositor_comments
;
The following automatic conversions were performed:

'_symmetry_cell_setting' value 'Triclinic' changed to 'triclinic'
according to /home/saulius/struct/CIF-dictionaries/cif_core.dic
dictionary named 'cif_core.dic' version 2.4.2 from
2011-04-26.

'_exptl_absorpt_correction_type' value 'Multi-scan'
changed to 'multi-scan' according to
/home/saulius/struct/CIF-dictionaries/cif_core.dic dictionary named
'cif_core.dic' version 2.4.2 from 2011-04-26.

Automatic conversion script
Id: cif_fix_values 1891 2012-01-12 08:04:46Z andrius 
;
_cod_original_sg_symbol_H-M P-1
_cod_original_formula_sum 'C20 H29 Cu N2 Na2 O14.50 S2'
_cod_database_code 7022735

loop_
_symmetry_equiv_pos_as_xyz
'x, y, z'
'-x, -y, -z'

loop_
_atom_site_label
_atom_site_type_symbol
_atom_site_fract_x
_atom_site_fract_y
_atom_site_fract_z
_atom_site_U_iso_or_equiv
_atom_site_adp_type
_atom_site_occupancy
_atom_site_symmetry_multiplicity
_atom_site_calc_flag
_atom_site_refinement_flags
_atom_site_disorder_assembly
_atom_site_disorder_group
C1 C -0.3295(18) -0.2929(10) -0.4605(7) 0.029(2) Uani 0.50 1 d P A 1
H1A H -0.4563 -0.3300 -0.4653 0.035 Uiso 0.50 1 calc PR A 1
C1' C -0.214(2) -0.2660(11) -0.4665(8) 0.034(2) Uani 0.50 1 d P A 2
H1'A H -0.0973 -0.2441 -0.4836 0.041 Uiso 0.50 1 calc PR A 2
C2 C -0.258(2) -0.3268(11) -0.5439(7) 0.030(2) Uani 0.50 1 d P A 1
H2A H -0.1325 -0.2849 -0.5381 0.036 Uiso 0.50 1 calc PR A 1
C2' C -0.3537(19) -0.3531(11) -0.5382(8) 0.029(2) Uani 0.50 1 d P A 2
H2'A H -0.4682 -0.3752 -0.5186 0.035 Uiso 0.50 1 calc PR A 2
C3 C -0.3657(11) -0.2850(6) -0.6090(4) 0.0459(16) Uani 1 1 d . . .
H3A H -0.2968 -0.2740 -0.6538 0.055 Uiso 1 1 calc R A 1
H3B H -0.4721 -0.3502 -0.6326 0.055 Uiso 1 1 calc R A 1
C4 C -0.417(3) -0.1650(13) -0.5734(10) 0.050(4) Uani 0.50 1 d P A 1
H4A H -0.4304 -0.1235 -0.6168 0.060 Uiso 0.50 1 calc PR A 1
H4B H -0.5284 -0.1833 -0.5516 0.060 Uiso 0.50 1 calc PR A 1
C4' C -0.327(3) -0.1427(17) -0.5778(12) 0.054(5) Uiso 0.50 1 d P A 2
H4'A H -0.2010 -0.1056 -0.5709 0.065 Uiso 0.50 1 calc PR A 2
H4'B H -0.3834 -0.1108 -0.6181 0.065 Uiso 0.50 1 calc PR A 2
C5 C -0.274(3) -0.0836(13) -0.5049(10) 0.055(4) Uani 0.50 1 d P A 1
H5A H -0.2947 -0.0028 -0.4861 0.066 Uiso 0.50 1 calc PR A 1
H5B H -0.1601 -0.0739 -0.5242 0.066 Uiso 0.50 1 calc PR A 1
C5' C -0.396(3) -0.1106(15) -0.4948(10) 0.051(4) Uani 0.50 1 d P A 2
H5'A H -0.5195 -0.1540 -0.4997 0.061 Uiso 0.50 1 calc PR A 2
H5'B H -0.3848 -0.0228 -0.4768 0.061 Uiso 0.50 1 calc PR A 2
C6 C -0.2830(13) -0.1511(6) -0.4317(4) 0.056(2) Uani 1 1 d . . .
H6A H -0.1699 -0.1219 -0.3969 0.067 Uiso 1 1 calc R A 1
H6B H -0.3699 -0.1276 -0.3978 0.067 Uiso 1 1 calc R A 1
C7 C -0.3175(9) -0.5308(6) -0.6363(4) 0.0376(13) Uani 1 1 d . A .
H7A H -0.352(11) -0.491(8) -0.674(5) 0.06(2) Uiso 1 1 d . . .
C8 C -0.2016(9) -0.3037(6) -0.3275(4) 0.0400(14) Uani 1 1 d . A .
H8A H -0.201(19) -0.210(13) -0.293(9) 0.14(5) Uiso 1 1 d . . .
C9 C -0.3003(7) -0.6553(5) -0.6610(3) 0.0286(11) Uani 1 1 d . . .
C10 C -0.3559(7) -0.7209(5) -0.7444(3) 0.0292(11) Uani 1 1 d . . .
H10A H -0.392(10) -0.683(7) -0.784(5) 0.044(19) Uiso 1 1 d . . .
C11 C -0.3466(7) -0.8399(5) -0.7723(3) 0.0276(11) Uani 1 1 d . . .
C12 C -0.2802(8) -0.8975(5) -0.7168(4) 0.0332(12) Uani 1 1 d . . .
H12A H -0.2743 -0.9785 -0.7355 0.040 Uiso 1 1 calc R . .
C13 C -0.2237(9) -0.8355(6) -0.6351(4) 0.0377(14) Uani 1 1 d . . .
H13A H -0.1813 -0.8756 -0.5991 0.045 Uiso 1 1 calc R . .
C14 C -0.2286(7) -0.7119(5) -0.6043(3) 0.0307(11) Uani 1 1 d . A .
C15 C -0.1518(7) -0.3654(5) -0.2675(3) 0.0302(11) Uani 1 1 d . . .
C16 C -0.1423(8) -0.3055(5) -0.1843(4) 0.0318(11) Uani 1 1 d . . .
H16A H -0.146(11) -0.217(8) -0.165(5) 0.06(2) Uiso 1 1 d . . .
C17 C -0.0916(8) -0.3542(5) -0.1214(4) 0.0328(12) Uani 1 1 d . . .
C18 C -0.0495(9) -0.4674(6) -0.1425(4) 0.0406(14) Uani 1 1 d . . .
H18A H -0.0157 -0.5018 -0.1009 0.049 Uiso 1 1 calc R . .
C19 C -0.0581(11) -0.5273(6) -0.2240(4) 0.0477(17) Uani 1 1 d . . .
H19A H -0.0277 -0.6017 -0.2367 0.057 Uiso 1 1 calc R . .
C20 C -0.1113(8) -0.4806(5) -0.2896(3) 0.0339(12) Uani 1 1 d . A .
N1 N -0.2239(8) -0.3469(5) -0.4063(3) 0.0424(13) Uani 1 1 d . . .
N2 N -0.2843(8) -0.4630(5) -0.5625(3) 0.0378(12) Uani 1 1 d . . .
O1 O -0.1202(7) -0.5451(4) -0.3668(3) 0.0414(10) Uani 1 1 d . . .
O2 O -0.1680(6) -0.6575(4) -0.5264(2) 0.0406(10) Uani 1 1 d . . .
O3 O -0.1109(6) -0.1570(4) -0.0151(3) 0.0380(9) Uani 1 1 d . . .
O4 O -0.2381(7) -0.3521(5) 0.0113(3) 0.0564(14) Uani 1 1 d . . .
O5 O 0.0787(7) -0.2708(5) 0.0277(3) 0.0546(13) Uani 1 1 d . . .
O6 O -0.4910(7) -0.8458(4) -0.9183(3) 0.0480(12) Uani 1 1 d . . .
O7 O -0.5436(6) -1.0344(4) -0.8780(3) 0.0437(11) Uani 1 1 d . . .
O8 O -0.2600(6) -0.9501(5) -0.9109(3) 0.0475(12) Uani 1 1 d . . .
O9 O 0.1272(10) 0.7944(6) 0.3821(5) 0.083(2) Uani 1 1 d . . .
O10 O 0.5374(8) 0.4937(6) 0.1577(4) 0.0704(16) Uani 1 1 d . . .
O11 O -0.4054(9) -1.2524(6) -0.8210(4) 0.0698(16) Uani 1 1 d . . .
O12 O 0.0580(6) 0.0151(5) 0.1705(3) 0.0469(11) Uani 1 1 d . . .
O13 O -0.6601(7) -1.3922(6) -1.0075(4) 0.0673(16) Uani 1 1 d . . .
O14 O 0.3254(15) 0.8446(12) 0.2436(8) 0.074(4) Uani 0.50 1 d P . .
O15 O -0.066(3) 0.871(2) 0.2684(15) 0.093(7) Uani 0.50 1 d P B 1
O15' O -0.070(4) 0.804(3) 0.230(3) 0.157(16) Uani 0.50 1 d P C 2
S1 S -0.08907(18) -0.27848(13) -0.01717(8) 0.0309(3) Uani 1 1 d . . .
S2 S -0.41467(17) -0.92149(12) -0.87747(8) 0.0270(3) Uani 1 1 d . . .
Na1 Na -0.4268(4) -1.2083(2) -0.95649(16) 0.0453(6) Uani 1 1 d . . .
Na2 Na 0.1894(3) -0.0244(2) 0.04789(14) 0.0369(5) Uani 1 1 d . . .
Cu1 Cu -0.19231(9) -0.50379(6) -0.46486(4) 0.0286(2) Uani 1 1 d . A .

loop_
_atom_site_aniso_label
_atom_site_aniso_U_11
_atom_site_aniso_U_22
_atom_site_aniso_U_33
_atom_site_aniso_U_23
_atom_site_aniso_U_13
_atom_site_aniso_U_12
C1 0.037(6) 0.027(5) 0.024(5) 0.004(4) 0.005(5) 0.011(5)
C1' 0.044(7) 0.026(6) 0.034(6) 0.008(5) 0.004(5) 0.013(5)
C2 0.038(7) 0.022(6) 0.026(6) -0.001(4) 0.004(5) 0.009(5)
C2' 0.030(6) 0.025(6) 0.030(6) -0.005(5) 0.003(5) 0.013(5)
C3 0.076(5) 0.037(3) 0.031(3) 0.005(3) 0.003(3) 0.029(3)
C4 0.065(11) 0.030(7) 0.051(9) 0.001(6) -0.027(8) 0.023(7)
C5 0.082(12) 0.028(7) 0.048(9) -0.001(6) -0.019(9) 0.022(8)
C5' 0.080(12) 0.036(8) 0.046(8) 0.014(6) 0.009(8) 0.032(8)
C6 0.100(6) 0.033(3) 0.037(4) -0.003(3) -0.009(4) 0.038(4)
C7 0.058(4) 0.032(3) 0.023(3) 0.004(2) -0.003(3) 0.018(3)
C8 0.059(4) 0.032(3) 0.030(3) -0.001(2) 0.001(3) 0.024(3)
C9 0.034(3) 0.029(3) 0.022(2) 0.001(2) 0.001(2) 0.012(2)
C10 0.036(3) 0.031(3) 0.020(2) 0.001(2) 0.000(2) 0.014(2)
C11 0.028(2) 0.032(3) 0.021(2) 0.000(2) 0.004(2) 0.010(2)
C12 0.042(3) 0.026(3) 0.030(3) 0.000(2) -0.001(2) 0.014(2)
C13 0.053(4) 0.036(3) 0.027(3) 0.002(2) -0.004(2) 0.026(3)
C14 0.035(3) 0.030(3) 0.025(3) 0.000(2) -0.002(2) 0.014(2)
C15 0.033(3) 0.032(3) 0.024(2) 0.001(2) 0.003(2) 0.011(2)
C16 0.036(3) 0.027(3) 0.030(3) 0.001(2) 0.004(2) 0.010(2)
C17 0.034(3) 0.033(3) 0.027(3) 0.001(2) 0.001(2) 0.007(2)
C18 0.056(4) 0.042(3) 0.027(3) 0.009(3) 0.001(3) 0.020(3)
C19 0.076(5) 0.039(3) 0.033(3) 0.002(3) 0.002(3) 0.032(3)
C20 0.044(3) 0.033(3) 0.023(3) 0.000(2) 0.005(2) 0.015(2)
N1 0.072(4) 0.031(3) 0.026(2) 0.002(2) -0.003(2) 0.024(3)
N2 0.057(3) 0.032(3) 0.029(2) 0.006(2) 0.003(2) 0.022(2)
O1 0.066(3) 0.035(2) 0.027(2) 0.0014(17) 0.0034(19) 0.028(2)
O2 0.059(3) 0.039(2) 0.0232(19) -0.0038(17) -0.0083(18) 0.027(2)
O3 0.047(2) 0.034(2) 0.032(2) -0.0024(17) 0.0048(18) 0.0181(18)
O4 0.064(3) 0.051(3) 0.048(3) 0.008(2) 0.028(3) 0.002(2)
O5 0.053(3) 0.075(4) 0.036(2) -0.001(2) -0.007(2) 0.035(3)
O6 0.071(3) 0.047(3) 0.026(2) 0.0016(19) -0.008(2) 0.027(2)
O7 0.046(3) 0.042(2) 0.032(2) 0.0031(19) -0.0016(19) 0.000(2)
O8 0.036(2) 0.076(3) 0.028(2) -0.006(2) 0.0057(18) 0.026(2)
O9 0.092(5) 0.062(4) 0.092(5) 0.014(4) 0.000(4) 0.027(4)
O10 0.069(4) 0.069(4) 0.075(4) 0.027(3) 0.003(3) 0.016(3)
O11 0.089(4) 0.077(4) 0.054(3) 0.024(3) 0.013(3) 0.034(3)
O12 0.046(3) 0.051(3) 0.046(3) 0.013(2) 0.010(2) 0.015(2)
O13 0.041(3) 0.064(4) 0.102(5) 0.028(3) 0.010(3) 0.016(3)
O14 0.069(7) 0.102(9) 0.102(9) 0.082(8) 0.069(7) 0.050(7)
O15 0.065(9) 0.108(16) 0.131(17) 0.094(15) 0.010(10) 0.009(12)
O15' 0.083(14) 0.13(2) 0.30(5) 0.14(3) 0.03(2) 0.026(19)
S1 0.0328(7) 0.0343(7) 0.0247(6) 0.0026(5) 0.0053(5) 0.0116(6)
S2 0.0283(6) 0.0307(7) 0.0199(6) -0.0001(5) 0.0013(5) 0.0109(5)
Na1 0.0559(16) 0.0445(14) 0.0385(14) 0.0094(11) 0.0070(12) 0.0202(12)
Na2 0.0296(11) 0.0487(14) 0.0315(12) 0.0072(10) 0.0034(9) 0.0119(10)
Cu1 0.0340(4) 0.0293(4) 0.0216(3) -0.0006(3) 0.0009(3) 0.0145(3)

loop_
_atom_type_symbol
_atom_type_description
_atom_type_scat_dispersion_real
_atom_type_scat_dispersion_imag
_atom_type_scat_source
C C 0.0033 0.0016 'International Tables Vol C Tables 4.2.6.8 and 6.1.1.4'
H H 0.0000 0.0000 'International Tables Vol C Tables 4.2.6.8 and 6.1.1.4'
N N 0.0061 0.0033 'International Tables Vol C Tables 4.2.6.8 and 6.1.1.4'
O O 0.0106 0.0060 'International Tables Vol C Tables 4.2.6.8 and 6.1.1.4'
S S 0.1246 0.1234 'International Tables Vol C Tables 4.2.6.8 and 6.1.1.4'
Cu Cu 0.3201 1.2651 'International Tables Vol C Tables 4.2.6.8 and 6.1.1.4'
Na Na 0.0362 0.0249 'International Tables Vol C Tables 4.2.6.8 and 6.1.1.4'

loop_
_geom_angle_atom_site_label_1
_geom_angle_atom_site_label_2
_geom_angle_atom_site_label_3
_geom_angle
_geom_angle_site_symmetry_1
_geom_angle_site_symmetry_3
N1 C1 C6 112.2(8) . .
N1 C1 C2 101.1(9) . .
C6 C1 C2 107.1(9) . .
N1 C1' C2' 99.6(9) . .
N1 C1' C6 111.3(9) . .
C2' C1' C6 107.3(10) . .
N2 C2 C1 104.6(9) . .
N2 C2 C3 113.8(9) . .
C1 C2 C3 107.2(10) . .
N2 C2' C1' 103.4(9) . .
N2 C2' C3 113.6(9) . .
C1' C2' C3 108.0(10) . .
C4 C3 C4' 26.7(8) . .
C4 C3 C2 114.3(8) . .
C4' C3 C2 106.3(10) . .
C4 C3 C2' 108.7(9) . .
C4' C3 C2' 114.6(9) . .
C2 C3 C2' 28.3(5) . .
C5 C4 C3 108.4(12) . .
C5' C4' C3 109.0(13) . .
C4 C5 C6 105.8(14) . .
C4' C5' C6 106.1(14) . .
C1 C6 C5' 105.8(9) . .
C1 C6 C1' 34.1(6) . .
C5' C6 C1' 117.0(8) . .
C1 C6 C5 114.9(8) . .
C5' C6 C5 36.2(8) . .
C1' C6 C5 103.8(9) . .
N2 C7 C9 125.2(5) . .
N1 C8 C15 125.4(5) . .
C10 C9 C14 119.7(5) . .
C10 C9 C7 117.8(5) . .
C14 C9 C7 122.5(5) . .
C11 C10 C9 121.3(5) . .
C10 C11 C12 119.6(5) . .
C10 C11 S2 121.1(4) . .
C12 C11 S2 119.3(4) . .
C13 C12 C11 120.5(5) . .
C12 C13 C14 121.6(5) . .
O2 C14 C13 118.2(5) . .
O2 C14 C9 124.4(5) . .
C13 C14 C9 117.4(5) . .
C16 C15 C20 120.0(5) . .
C16 C15 C8 116.6(5) . .
C20 C15 C8 123.4(5) . .
C17 C16 C15 121.7(5) . .
C16 C17 C18 118.8(5) . .
C16 C17 S1 120.3(5) . .
C18 C17 S1 120.8(4) . .
C19 C18 C17 120.1(5) . .
C18 C19 C20 122.4(6) . .
O1 C20 C19 118.9(5) . .
O1 C20 C15 124.2(5) . .
C19 C20 C15 117.0(5) . .
C8 N1 C1 119.1(6) . .
C8 N1 C1' 122.8(7) . .
C1 N1 C1' 34.9(6) . .
C8 N1 Cu1 125.8(4) . .
C1 N1 Cu1 112.9(5) . .
C1' N1 Cu1 108.1(5) . .
C7 N2 C2' 121.4(6) . .
C7 N2 C2 122.0(6) . .
C2' N2 C2 29.8(6) . .
C7 N2 Cu1 126.6(4) . .
C2' N2 Cu1 110.6(5) . .
C2 N2 Cu1 108.9(5) . .
C20 O1 Cu1 126.8(4) . .
C14 O2 Cu1 126.9(4) . .
S1 O3 Na2 165.3(3) . 2
S1 O3 Na2 101.2(2) . .
Na2 O3 Na2 89.64(16) 2 .
S1 O3 Na1 92.2(2) . 1_566
Na2 O3 Na1 87.25(15) 2 1_566
Na2 O3 Na1 133.94(19) . 1_566
S1 O4 Na1 102.4(3) . 1_566
S1 O5 Na2 92.3(3) . .
S2 O6 Na1 149.9(3) . 2_433
S2 O6 Na2 89.5(2) . 1_444
Na1 O6 Na2 87.84(17) 2_433 1_444
S2 O7 Na2 105.1(3) . 1_444
S2 O7 Na1 105.8(3) . .
Na2 O7 Na1 111.65(19) 1_444 .
S2 O8 Na2 129.7(3) . 2_544
S2 O8 Na1 92.0(3) . .
Na2 O8 Na1 86.85(17) 2_544 .
O5 S1 O3 111.2(3) . .
O5 S1 O4 113.1(3) . .
O3 S1 O4 111.0(3) . .
O5 S1 C17 107.7(3) . .
O3 S1 C17 107.6(3) . .
O4 S1 C17 105.9(3) . .
O5 S1 Na2 60.1(2) . .
O3 S1 Na2 51.68(19) . .
O4 S1 Na2 138.2(2) . .
C17 S1 Na2 115.4(2) . .
O5 S1 Na1 131.7(2) . 1_566
O3 S1 Na1 60.35(19) . 1_566
O4 S1 Na1 50.6(2) . 1_566
C17 S1 Na1 120.3(2) . 1_566
Na2 S1 Na1 100.43(8) . 1_566
O6 S2 O7 111.2(3) . .
O6 S2 O8 114.1(3) . .
O7 S2 O8 109.8(3) . .
O6 S2 C11 107.7(3) . .
O7 S2 C11 106.7(3) . .
O8 S2 C11 106.9(3) . .
O6 S2 Na2 63.1(2) . 1_444
O7 S2 Na2 48.2(2) . 1_444
O8 S2 Na2 129.7(2) . 1_444
C11 S2 Na2 122.16(19) . 1_444
O6 S2 Na1 125.7(2) . .
O7 S2 Na1 48.8(2) . .
O8 S2 Na1 61.4(2) . .
C11 S2 Na1 125.74(19) . .
Na2 S2 Na1 80.02(8) 1_444 .
O13 Na1 O6 86.4(2) . 2_433
O13 Na1 O11 89.6(2) . .
O6 Na1 O11 167.0(2) 2_433 .
O13 Na1 O4 83.2(2) . 1_544
O6 Na1 O4 108.49(19) 2_433 1_544
O11 Na1 O4 83.3(2) . 1_544
O13 Na1 O7 110.4(2) . .
O6 Na1 O7 87.40(17) 2_433 .
O11 Na1 O7 82.4(2) . .
O4 Na1 O7 160.1(2) 1_544 .
O13 Na1 O3 126.0(2) . 1_544
O6 Na1 O3 78.79(18) 2_433 1_544
O11 Na1 O3 113.4(2) . 1_544
O4 Na1 O3 54.47(15) 1_544 1_544
O7 Na1 O3 120.17(17) . 1_544
O13 Na1 O8 157.4(2) . .
O6 Na1 O8 79.41(17) 2_433 .
O11 Na1 O8 100.3(2) . .
O4 Na1 O8 117.94(18) 1_544 .
O7 Na1 O8 51.85(14) . .
O3 Na1 O8 68.39(14) 1_544 .
O13 Na1 S1 105.10(17) . 1_544
O6 Na1 S1 94.09(15) 2_433 1_544
O11 Na1 S1 98.93(18) . 1_544
O4 Na1 S1 26.98(12) 1_544 1_544
O7 Na1 S1 144.44(15) . 1_544
O3 Na1 S1 27.48(9) 1_544 1_544
O8 Na1 S1 93.46(12) . 1_544
O13 Na1 S2 133.70(18) . .
O6 Na1 S2 80.78(13) 2_433 .
O11 Na1 S2 93.14(18) . .
O4 Na1 S2 143.05(17) 1_544 .
O7 Na1 S2 25.41(11) . .
O3 Na1 S2 94.77(12) 1_544 .
O8 Na1 S2 26.59(9) . .
S1 Na1 S2 119.98(10) 1_544 .
O13 Na1 Na2 134.67(19) . 2_544
O6 Na1 Na2 50.36(14) 2_433 2_544
O11 Na1 Na2 135.6(2) . 2_544
O4 Na1 Na2 97.01(14) 1_544 2_544
O7 Na1 Na2 83.76(13) . 2_544
O3 Na1 Na2 43.61(10) 1_544 2_544
O8 Na1 Na2 40.86(10) . 2_544
S1 Na1 Na2 70.46(7) 1_544 2_544
S2 Na1 Na2 60.69(7) . 2_544
O13 Na1 Na2 86.09(16) . 1_444
O6 Na1 Na2 62.86(14) 2_433 1_444
O11 Na1 Na2 104.52(18) . 1_444
O4 Na1 Na2 166.70(17) 1_544 1_444
O7 Na1 Na2 33.11(11) . 1_444
O3 Na1 Na2 128.58(12) 1_544 1_444
O8 Na1 Na2 71.81(11) . 1_444
S1 Na1 Na2 154.09(9) 1_544 1_444
S2 Na1 Na2 48.55(5) . 1_444
Na2 Na1 Na2 84.98(7) 2_544 1_444
O12 Na2 O8 165.55(19) . 2_544
O12 Na2 O7 92.69(18) . 1_666
O8 Na2 O7 101.46(17) 2_544 1_666
O12 Na2 O3 88.18(17) . 2
O8 Na2 O3 80.65(17) 2_544 2
O7 Na2 O3 129.10(18) 1_666 2
O12 Na2 O3 84.15(17) . .
O8 Na2 O3 86.76(17) 2_544 .
O7 Na2 O3 140.38(18) 1_666 .
O3 Na2 O3 90.36(16) 2 .
O12 Na2 O5 91.84(18) . .
O8 Na2 O5 91.99(19) 2_544 .
O7 Na2 O5 86.28(16) 1_666 .
O3 Na2 O5 144.59(17) 2 .
O3 Na2 O5 54.49(15) . .
O12 Na2 O6 104.63(18) . 1_666
O8 Na2 O6 81.75(17) 2_544 1_666
O7 Na2 O6 54.12(14) 1_666 1_666
O3 Na2 O6 76.48(15) 2 1_666
O3 Na2 O6 163.72(16) . 1_666
O5 Na2 O6 137.03(17) . 1_666
O12 Na2 S2 99.92(14) . 1_666
O8 Na2 S2 91.61(13) 2_544 1_666
O7 Na2 S2 26.68(11) 1_666 1_666
O3 Na2 S2 103.32(13) 2 1_666
O3 Na2 S2 165.78(14) . 1_666
O5 Na2 S2 111.52(13) . 1_666
O6 Na2 S2 27.45(9) 1_666 1_666
O12 Na2 S1 90.14(14) . .
O8 Na2 S1 86.84(15) 2_544 .
O7 Na2 S1 113.87(14) 1_666 .
O3 Na2 S1 117.01(13) 2 .
O3 Na2 S1 27.10(10) . .
O5 Na2 S1 27.60(10) . .
O6 Na2 S1 160.71(14) 1_666 .
S2 Na2 S1 138.73(9) 1_666 .
O12 Na2 Na2 84.56(15) . 2
O8 Na2 Na2 81.07(14) 2_544 2
O7 Na2 Na2 173.67(18) 1_666 2
O3 Na2 Na2 45.26(12) 2 2
O3 Na2 Na2 45.10(11) . 2
O5 Na2 Na2 99.48(14) . 2
O6 Na2 Na2 121.08(15) 1_666 2
S2 Na2 Na2 148.41(13) 1_666 2
S1 Na2 Na2 71.90(8) . 2
O12 Na2 Na1 125.00(16) . 2_544
O8 Na2 Na1 52.29(15) 2_544 2_544
O7 Na2 Na1 91.96(13) 1_666 2_544
O3 Na2 Na1 49.14(12) 2 2_544
O3 Na2 Na1 121.99(13) . 2_544
O5 Na2 Na1 143.15(14) . 2_544
O6 Na2 Na1 41.79(10) 1_666 2_544
S2 Na2 Na1 66.70(7) 1_666 2_544
S1 Na2 Na1 136.10(9) . 2_544
Na2 Na2 Na1 85.00(10) 2 2_544
O12 Na2 Na1 118.21(14) . 1_666
O8 Na2 Na1 75.87(13) 2_544 1_666
O7 Na2 Na1 35.24(12) 1_666 1_666
O3 Na2 Na1 144.14(14) 2 1_666
O3 Na2 Na1 114.65(13) . 1_666
O5 Na2 Na1 63.63(12) . 1_666
O6 Na2 Na1 73.66(11) 1_666 1_666
S2 Na2 Na1 51.43(6) 1_666 1_666
S1 Na2 Na1 88.53(8) . 1_666
Na2 Na2 Na1 150.50(12) 2 1_666
Na1 Na2 Na1 95.02(7) 2_544 1_666
O1 Cu1 O2 88.04(17) . .
O1 Cu1 N1 94.35(19) . .
O2 Cu1 N1 177.46(19) . .
O1 Cu1 N2 175.5(2) . .
O2 Cu1 N2 93.53(19) . .
N1 Cu1 N2 84.0(2) . .

loop_
_geom_bond_atom_site_label_1
_geom_bond_atom_site_label_2
_geom_bond_distance
_geom_bond_site_symmetry_2
C1 N1 1.518(12) .
C1 C6 1.543(13) .
C1 C2 1.543(17) .
C1' N1 1.518(12) .
C1' C2' 1.542(18) .
C1' C6 1.560(13) .
C2 N2 1.495(12) .
C2 C3 1.564(14) .
C2' N2 1.488(12) .
C2' C3 1.574(14) .
C3 C4 1.541(15) .
C3 C4' 1.56(2) .
C4 C5 1.51(2) .
C4' C5' 1.53(2) .
C5 C6 1.593(18) .
C5' C6 1.556(17) .
C7 N2 1.269(8) .
C7 C9 1.447(8) .
C8 N1 1.277(8) .
C8 C15 1.440(8) .
C9 C10 1.403(7) .
C9 C14 1.426(7) .
C10 C11 1.369(8) .
C11 C12 1.400(7) .
C11 S2 1.765(5) .
C12 C13 1.371(8) .
C13 C14 1.414(8) .
C14 O2 1.305(7) .
C15 C16 1.388(8) .
C15 C20 1.418(8) .
C16 C17 1.379(8) .
C17 C18 1.401(9) .
C17 S1 1.754(6) .
C18 C19 1.366(9) .
C19 C20 1.408(8) .
C20 O1 1.319(7) .
N1 Cu1 1.935(5) .
N2 Cu1 1.938(5) .
O1 Cu1 1.894(4) .
O2 Cu1 1.899(4) .
O3 S1 1.450(4) .
O3 Na2 2.490(5) 2
O3 Na2 2.497(5) .
O3 Na1 2.730(5) 1_566
O4 S1 1.458(5) .
O4 Na1 2.485(6) 1_566
O5 S1 1.447(5) .
O5 Na2 2.708(6) .
O6 S2 1.437(4) .
O6 Na1 2.405(5) 2_433
O6 Na2 2.779(6) 1_444
O7 S2 1.450(5) .
O7 Na2 2.407(5) 1_444
O7 Na1 2.543(6) .
O8 S2 1.456(4) .
O8 Na2 2.363(5) 2_544
O8 Na1 2.857(6) .
O11 Na1 2.433(6) .
O12 Na2 2.361(5) .
O13 Na1 2.389(7) .
S1 Na2 3.122(3) .
S1 Na1 3.140(3) 1_566
S2 Na2 3.117(3) 1_444
S2 Na1 3.251(3) .
Na1 O6 2.405(5) 2_433
Na1 O4 2.485(6) 1_544
Na1 O3 2.730(5) 1_544
Na1 S1 3.140(3) 1_544
Na1 Na2 3.606(4) 2_544
Na1 Na2 4.096(4) 1_444
Na2 O8 2.363(5) 2_544
Na2 O7 2.407(5) 1_666
Na2 O3 2.490(5) 2
Na2 O6 2.779(6) 1_666
Na2 S2 3.117(3) 1_666
Na2 Na2 3.515(5) 2
Na2 Na1 3.606(4) 2_544
Na2 Na1 4.096(4) 1_666
